data_1505010
loop_
_publ_author_name
'Soutullo, Morgan D.'
'Odom, Carl I.'
'Salter, E. Alan'
'Stenson, Alexandra C.'
'Sykora, Richard E.'
'Wierzbicki, Andrzej'
'Davis, James H.'

_publ_section_title
;
 Ultra-Easy Access to NH2-Functionalized TSILs, Their Potential as Highly
 Volume-Efficient Electrophile Scavengers, and Insights into the
 Electronics of Girard's Reagent T, A Venerable Chemical Work Horse
;
_journal_issue 4
_journal_name_full 'Journal of Combinatorial Chemistry'
_journal_page_first 571
_journal_paper_doi 10.1021/cc060151j
_journal_volume 9
_journal_year 2007
_chemical_formula_moiety 'C24 H20 B, C7 H16 N3 O2, C2 H3 N'
_chemical_formula_sum 'C33 H39 B N4 O2'
_chemical_formula_weight 534.49
_chemical_name_systematic
; 
 ? 
;
_space_group_IT_number 14
_symmetry_cell_setting monoclinic
_symmetry_space_group_name_Hall '-P 2yn'
_symmetry_space_group_name_H-M 'P 1 21/n 1'
_atom_sites_solution_hydrogens geom
_atom_sites_solution_primary direct
_atom_sites_solution_secondary difmap
_audit_creation_method SHELXL-97
_cell_angle_alpha 90.00
_cell_angle_beta 103.870(10)
_cell_angle_gamma 90.00
_cell_formula_units_Z 4
_cell_length_a 14.1478(11)
_cell_length_b 10.2584(8)
_cell_length_c 21.693(7)
_cell_measurement_reflns_used 25
_cell_measurement_temperature 290(2)
_cell_measurement_theta_max 12.27
_cell_measurement_theta_min 8.63
_cell_volume 3056.6(11)
_computing_cell_refinement 'CAD4/PC v1.2'
_computing_data_collection 'CAD4/PC v1.2'
_computing_data_reduction XCAD4PC
_computing_molecular_graphics 'SHELXP-97 (Sheldrick, 1997)'
_computing_publication_material 'SHELXCIF-97 (Sheldrick, 1997)'
_computing_structure_refinement 'SHELXL-97 (Sheldrick, 1997)'
_computing_structure_solution 'SHELXS-97 (Sheldrick, 1990)'
_diffrn_ambient_temperature 290(2)
_diffrn_measured_fraction_theta_full 0.999
_diffrn_measured_fraction_theta_max 0.999
_diffrn_measurement_device_type 'Nonius CAD4'
_diffrn_measurement_method 'Th/2Th Scans'
_diffrn_radiation_monochromator graphite
_diffrn_radiation_source 'fine-focus sealed tube'
_diffrn_radiation_type MoK\a
_diffrn_radiation_wavelength 0.71073
_diffrn_reflns_av_R_equivalents 0.0282
_diffrn_reflns_av_sigmaI/netI 0.0272
_diffrn_reflns_limit_h_max 16
_diffrn_reflns_limit_h_min 0
_diffrn_reflns_limit_k_max 12
_diffrn_reflns_limit_k_min 0
_diffrn_reflns_limit_l_max 25
_diffrn_reflns_limit_l_min -25
_diffrn_reflns_number 5590
_diffrn_reflns_theta_full 24.97
_diffrn_reflns_theta_max 24.97
_diffrn_reflns_theta_min 2.21
_diffrn_standards_interval_time 7200
_diffrn_standards_number 3
_exptl_absorpt_coefficient_mu 0.072
_exptl_absorpt_correction_T_max 0.9217
_exptl_absorpt_correction_T_min 0.9043
_exptl_absorpt_correction_type psi-scan
_exptl_absorpt_process_details 'North et al., 1968'
_exptl_crystal_colour colorless
_exptl_crystal_density_diffrn 1.161
_exptl_crystal_density_method 'not measured'
_exptl_crystal_description prism
_exptl_crystal_F_000 1144
_exptl_crystal_size_max 1.64
_exptl_crystal_size_mid 0.640
_exptl_crystal_size_min 0.600
_refine_diff_density_max 0.366
_refine_diff_density_min -0.280
_refine_diff_density_rms 0.049
_refine_ls_extinction_method none
_refine_ls_goodness_of_fit_ref 1.045
_refine_ls_hydrogen_treatment constr
_refine_ls_matrix_type full
_refine_ls_number_parameters 363
_refine_ls_number_reflns 5359
_refine_ls_number_restraints 0
_refine_ls_restrained_S_all 1.045
_refine_ls_R_factor_all 0.0923
_refine_ls_R_factor_gt 0.0597
_refine_ls_shift/su_max 0.000
_refine_ls_shift/su_mean 0.000
_refine_ls_structure_factor_coef Fsqd
_refine_ls_weighting_details 'calc w=1/[\s^2^(Fo^2^)+(0.1039P)^2^+0.9483P] where P=(Fo^2^+2Fc^2^)/3'
_refine_ls_weighting_scheme calc
_refine_ls_wR_factor_gt 0.1672
_refine_ls_wR_factor_ref 0.1893
_reflns_number_gt 3702
_reflns_number_total 5359
_reflns_threshold_expression >2sigma(I)
_cod_data_source_file cc060151jsi20070424_044351.cif
_cod_data_source_block Girard4
_cod_original_cell_volume 3056.6(10)
_cod_original_sg_symbol_H-M P2(1)/n
_cod_database_code 1505010

loop_
_symmetry_equiv_pos_as_xyz
'x, y, z'
'-x+1/2, y+1/2, -z+1/2'
'-x, -y, -z'
'x-1/2, -y-1/2, z-1/2'

loop_
_atom_site_label
_atom_site_type_symbol
_atom_site_fract_x
_atom_site_fract_y
_atom_site_fract_z
_atom_site_U_iso_or_equiv
_atom_site_adp_type
_atom_site_occupancy
_atom_site_symmetry_multiplicity
_atom_site_calc_flag
_atom_site_refinement_flags
N1 N 1.26204(13) 0.71078(18) 1.00224(8) 0.0445(5) Uani 1 1 d .
N2 N 1.00807(14) 0.7421(2) 0.97335(11) 0.0577(6) Uani 1 1 d .
H2D H 1.0060 0.6632 0.9597 0.069 Uiso 1 1 calc R
N3 N 0.92413(14) 0.8145(2) 0.95988(10) 0.0543(5) Uani 1 1 d .
H3D H 0.9250 0.8980 0.9638 0.065 Uiso 1 1 calc R
N4 N 0.4894(5) 0.6651(6) 0.9034(2) 0.180(2) Uani 1 1 d .
O1 O 1.10373(12) 0.90163(17) 1.02443(9) 0.0620(5) Uani 1 1 d .
O2 O 0.84070(14) 0.63005(19) 0.93787(11) 0.0745(6) Uani 1 1 d .
B1 B 0.49183(17) 0.2127(3) 0.75590(11) 0.0417(6) Uani 1 1 d .
C1 C 1.2369(3) 0.7327(4) 0.93290(13) 0.0953(12) Uani 1 1 d .
H1A H 1.2951 0.7500 0.9190 0.143 Uiso 1 1 calc R
H1B H 1.1936 0.8059 0.9229 0.143 Uiso 1 1 calc R
H1C H 1.2055 0.6564 0.9118 0.143 Uiso 1 1 calc R
C2 C 1.3143(2) 0.8231(3) 1.0376(2) 0.0919(11) Uani 1 1 d .
H2A H 1.3728 0.8393 1.0238 0.138 Uiso 1 1 calc R
H2B H 1.3307 0.8039 1.0822 0.138 Uiso 1 1 calc R
H2C H 1.2734 0.8988 1.0298 0.138 Uiso 1 1 calc R
C3 C 1.3254(2) 0.5927(3) 1.01798(17) 0.0813(9) Uani 1 1 d .
H3A H 1.3850 0.6066 1.0051 0.122 Uiso 1 1 calc R
H3B H 1.2921 0.5185 0.9960 0.122 Uiso 1 1 calc R
H3C H 1.3397 0.5773 1.0629 0.122 Uiso 1 1 calc R
C4 C 1.17018(19) 0.6837(3) 1.02327(13) 0.0611(7) Uani 1 1 d .
H4A H 1.1869 0.6718 1.0690 0.073 Uiso 1 1 calc R
H4B H 1.1428 0.6023 1.0043 0.073 Uiso 1 1 calc R
C5 C 1.09249(17) 0.7889(2) 1.00664(11) 0.0507(6) Uani 1 1 d .
C6 C 0.84076(19) 0.7481(3) 0.94029(14) 0.0598(7) Uani 1 1 d .
C7 C 0.7514(2) 0.8302(4) 0.9206(3) 0.1199(17) Uani 1 1 d .
H7A H 0.7225 0.8166 0.8763 0.180 Uiso 1 1 calc R
H7B H 0.7686 0.9204 0.9277 0.180 Uiso 1 1 calc R
H7C H 0.7058 0.8064 0.9450 0.180 Uiso 1 1 calc R
C8 C 0.46200(15) 0.1911(3) 0.82411(10) 0.0492(6) Uani 1 1 d .
C9 C 0.43910(18) 0.2926(3) 0.85984(12) 0.0691(8) Uani 1 1 d .
H9A H 0.4362 0.3768 0.8436 0.083 Uiso 1 1 calc R
C10 C 0.4201(2) 0.2730(5) 0.91975(14) 0.0917(13) Uani 1 1 d .
H10A H 0.4043 0.3436 0.9422 0.110 Uiso 1 1 calc R
C11 C 0.4247(2) 0.1507(5) 0.94527(14) 0.0972(14) Uani 1 1 d .
H11A H 0.4117 0.1375 0.9849 0.117 Uiso 1 1 calc R
C12 C 0.4487(2) 0.0476(4) 0.91156(13) 0.0865(11) Uani 1 1 d .
H12A H 0.4524 -0.0361 0.9284 0.104 Uiso 1 1 calc R
C13 C 0.46728(18) 0.0684(3) 0.85259(11) 0.0639(8) Uani 1 1 d .
H13A H 0.4841 -0.0028 0.8309 0.077 Uiso 1 1 calc R
C14 C 0.45567(15) 0.0906(2) 0.70672(9) 0.0439(5) Uani 1 1 d .
C15 C 0.36907(19) 0.0242(3) 0.70305(11) 0.0676(8) Uani 1 1 d .
H15A H 0.3327 0.0441 0.7323 0.081 Uiso 1 1 calc R
C16 C 0.3341(2) -0.0713(3) 0.65725(13) 0.0843(11) Uani 1 1 d .
H16A H 0.2759 -0.1138 0.6567 0.101 Uiso 1 1 calc R
C17 C 0.3852(3) -0.1025(3) 0.61340(13) 0.0772(9) Uani 1 1 d .
H17A H 0.3623 -0.1661 0.5830 0.093 Uiso 1 1 calc R
C18 C 0.4704(2) -0.0391(3) 0.61472(12) 0.0599(7) Uani 1 1 d .
H18A H 0.5056 -0.0589 0.5848 0.072 Uiso 1 1 calc R
C19 C 0.50467(17) 0.0551(2) 0.66056(10) 0.0469(5) Uani 1 1 d .
H19A H 0.5631 0.0965 0.6605 0.056 Uiso 1 1 calc R
C20 C 0.43924(15) 0.3396(2) 0.71575(9) 0.0453(5) Uani 1 1 d .
C21 C 0.34421(18) 0.3777(3) 0.71563(11) 0.0655(8) Uani 1 1 d .
H21A H 0.3117 0.3344 0.7421 0.079 Uiso 1 1 calc R
C22 C 0.2967(2) 0.4784(4) 0.67725(13) 0.0795(10) Uani 1 1 d .
H22A H 0.2336 0.5011 0.6786 0.095 Uiso 1 1 calc R
C23 C 0.3422(2) 0.5438(3) 0.63766(13) 0.0749(9) Uani 1 1 d .
H23A H 0.3105 0.6113 0.6123 0.090 Uiso 1 1 calc R
C24 C 0.4349(2) 0.5092(3) 0.63573(12) 0.0621(7) Uani 1 1 d .
H24A H 0.4666 0.5529 0.6089 0.075 Uiso 1 1 calc R
C25 C 0.48134(17) 0.4083(2) 0.67404(10) 0.0480(6) Uani 1 1 d .
H25A H 0.5440 0.3856 0.6716 0.058 Uiso 1 1 calc R
C26 C 0.61136(14) 0.2267(2) 0.77593(9) 0.0396(5) Uani 1 1 d .
C27 C 0.67303(16) 0.1199(3) 0.78299(11) 0.0511(6) Uani 1 1 d .
H27A H 0.6458 0.0373 0.7751 0.061 Uiso 1 1 calc R
C28 C 0.77401(18) 0.1309(3) 0.80138(12) 0.0651(8) Uani 1 1 d .
H28A H 0.8127 0.0567 0.8052 0.078 Uiso 1 1 calc R
C29 C 0.81609(18) 0.2510(3) 0.81385(12) 0.0652(8) Uani 1 1 d .
H29A H 0.8835 0.2593 0.8251 0.078 Uiso 1 1 calc R
C30 C 0.75812(18) 0.3592(3) 0.80971(11) 0.0593(7) Uani 1 1 d .
H30A H 0.7861 0.4411 0.8191 0.071 Uiso 1 1 calc R
C31 C 0.65764(17) 0.3463(2) 0.79151(10) 0.0495(6) Uani 1 1 d .
H31A H 0.6195 0.4208 0.7896 0.059 Uiso 1 1 calc R
C32 C 0.4793(5) 0.6988(5) 0.7852(2) 0.174(3) Uani 1 1 d .
H32A H 0.5416 0.7284 0.7806 0.261 Uiso 1 1 calc R
H32B H 0.4306 0.7627 0.7678 0.261 Uiso 1 1 calc R
H32C H 0.4633 0.6178 0.7630 0.261 Uiso 1 1 calc R
C33 C 0.4829(3) 0.6800(5) 0.8516(2) 0.1137(14) Uani 1 1 d .

loop_
_atom_site_aniso_label
_atom_site_aniso_U_11
_atom_site_aniso_U_22
_atom_site_aniso_U_33
_atom_site_aniso_U_23
_atom_site_aniso_U_13
_atom_site_aniso_U_12
N1 0.0404(10) 0.0544(11) 0.0336(9) -0.0024(8) -0.0010(7) 0.0038(8)
N2 0.0464(11) 0.0511(12) 0.0720(14) -0.0107(10) 0.0068(10) 0.0007(9)
N3 0.0446(11) 0.0495(11) 0.0658(14) -0.0024(10) 0.0073(9) 0.0004(9)
N4 0.229(6) 0.225(6) 0.094(3) -0.045(4) 0.050(3) -0.066(5)
O1 0.0532(10) 0.0568(11) 0.0675(12) -0.0156(9) -0.0025(8) 0.0042(8)
O2 0.0647(12) 0.0599(13) 0.1001(16) -0.0117(10) 0.0219(11) -0.0136(9)
B1 0.0329(12) 0.0613(16) 0.0293(12) 0.0017(11) 0.0043(9) -0.0017(11)
C1 0.087(2) 0.157(3) 0.0423(16) 0.0192(19) 0.0169(15) 0.029(2)
C2 0.0479(15) 0.078(2) 0.137(3) -0.039(2) -0.0019(17) -0.0081(14)
C3 0.0662(18) 0.079(2) 0.092(2) -0.0009(17) 0.0052(16) 0.0241(16)
C4 0.0620(16) 0.0641(16) 0.0584(16) 0.0085(13) 0.0168(13) 0.0048(13)
C5 0.0483(13) 0.0557(15) 0.0479(13) -0.0015(11) 0.0109(11) 0.0031(11)
C6 0.0503(14) 0.0585(17) 0.0707(17) -0.0091(13) 0.0149(12) -0.0083(12)
C7 0.0504(18) 0.084(2) 0.207(5) -0.023(3) -0.005(2) 0.0013(17)
C8 0.0312(10) 0.0849(17) 0.0288(11) -0.0002(11) 0.0017(8) -0.0048(11)
C9 0.0514(14) 0.118(2) 0.0343(13) -0.0035(14) 0.0041(10) 0.0211(15)
C10 0.0557(17) 0.180(4) 0.0373(15) -0.013(2) 0.0069(12) 0.032(2)
C11 0.0487(16) 0.208(5) 0.0334(15) 0.019(2) 0.0075(12) -0.008(2)
C12 0.0689(18) 0.148(3) 0.0360(14) 0.0177(18) 0.0002(13) -0.047(2)
C13 0.0551(14) 0.098(2) 0.0327(12) 0.0055(13) -0.0012(10) -0.0283(14)
C14 0.0390(11) 0.0614(14) 0.0267(10) 0.0081(10) -0.0008(8) -0.0052(10)
C15 0.0584(15) 0.108(2) 0.0321(12) 0.0022(13) 0.0030(11) -0.0301(15)
C16 0.086(2) 0.108(3) 0.0469(16) 0.0092(16) -0.0080(15) -0.0538(19)
C17 0.111(3) 0.0685(18) 0.0379(14) 0.0008(13) -0.0092(15) -0.0234(18)
C18 0.0765(18) 0.0585(15) 0.0378(13) -0.0006(11) 0.0004(11) 0.0078(14)
C19 0.0491(13) 0.0530(13) 0.0344(11) 0.0035(10) 0.0017(9) 0.0032(10)
C20 0.0394(11) 0.0664(15) 0.0266(10) -0.0069(10) 0.0010(8) 0.0044(10)
C21 0.0465(13) 0.113(2) 0.0342(12) 0.0006(13) 0.0043(10) 0.0208(14)
C22 0.0622(17) 0.126(3) 0.0434(15) -0.0112(17) -0.0010(13) 0.0456(18)
C23 0.088(2) 0.0787(19) 0.0449(15) -0.0044(14) -0.0102(14) 0.0348(17)
C24 0.0758(18) 0.0632(16) 0.0388(13) 0.0020(12) -0.0029(12) 0.0024(14)
C25 0.0473(13) 0.0574(14) 0.0350(11) -0.0017(10) 0.0012(9) 0.0035(11)
C26 0.0363(11) 0.0557(13) 0.0248(9) 0.0015(9) 0.0038(8) -0.0018(9)
C27 0.0417(12) 0.0619(15) 0.0443(13) -0.0062(11) -0.0004(10) 0.0029(11)
C28 0.0449(14) 0.091(2) 0.0510(15) -0.0161(14) -0.0042(11) 0.0170(14)
C29 0.0356(12) 0.112(2) 0.0443(14) -0.0116(14) 0.0027(10) -0.0104(15)
C30 0.0536(15) 0.0778(18) 0.0398(13) 0.0028(12) -0.0023(11) -0.0212(14)
C31 0.0495(13) 0.0574(14) 0.0365(11) 0.0027(10) 0.0003(10) -0.0026(11)
C32 0.299(8) 0.124(4) 0.072(3) -0.023(3) -0.011(4) 0.032(4)
C33 0.123(3) 0.127(3) 0.085(3) -0.039(3) 0.012(2) -0.011(3)

loop_
_atom_type_symbol
_atom_type_description
_atom_type_scat_dispersion_real
_atom_type_scat_dispersion_imag
_atom_type_scat_source
C C 0.0033 0.0016 'International Tables Vol C Tables 4.2.6.8 and 6.1.1.4'
H H 0.0000 0.0000 'International Tables Vol C Tables 4.2.6.8 and 6.1.1.4'
B B 0.0013 0.0007 'International Tables Vol C Tables 4.2.6.8 and 6.1.1.4'
N N 0.0061 0.0033 'International Tables Vol C Tables 4.2.6.8 and 6.1.1.4'
O O 0.0106 0.0060 'International Tables Vol C Tables 4.2.6.8 and 6.1.1.4'

loop_
_geom_angle_atom_site_label_1
_geom_angle_atom_site_label_2
_geom_angle_atom_site_label_3
_geom_angle
C1 N1 C2 112.2(3)
C1 N1 C3 109.9(2)
C2 N1 C3 108.3(2)
C1 N1 C4 108.8(2)
C2 N1 C4 110.3(2)
C3 N1 C4 107.2(2)
C5 N2 N3 122.7(2)
C6 N3 N2 116.3(2)
C20 B1 C14 103.22(16)
C20 B1 C8 113.70(19)
C14 B1 C8 111.89(18)
C20 B1 C26 112.15(18)
C14 B1 C26 112.14(18)
C8 B1 C26 104.03(16)
N1 C4 C5 115.2(2)
O1 C5 N2 123.2(2)
O1 C5 C4 124.5(2)
N2 C5 C4 112.2(2)
O2 C6 N3 120.9(3)
O2 C6 C7 124.0(3)
N3 C6 C7 115.1(3)
C9 C8 C13 115.2(2)
C9 C8 B1 123.1(2)
C13 C8 B1 121.4(2)
C8 C9 C10 122.3(3)
C11 C10 C9 120.4(3)
C10 C11 C12 119.0(3)
C11 C12 C13 120.0(4)
C12 C13 C8 123.1(3)
C15 C14 C19 114.5(2)
C15 C14 B1 123.0(2)
C19 C14 B1 122.23(19)
C14 C15 C16 122.8(3)
C17 C16 C15 120.2(3)
C16 C17 C18 119.1(3)
C17 C18 C19 120.1(3)
C18 C19 C14 123.2(2)
C25 C20 C21 114.8(2)
C25 C20 B1 122.50(19)
C21 C20 B1 122.4(2)
C22 C21 C20 122.2(3)
C23 C22 C21 120.5(3)
C22 C23 C24 119.4(3)
C23 C24 C25 119.6(3)
C20 C25 C24 123.5(2)
C27 C26 C31 115.0(2)
C27 C26 B1 122.7(2)
C31 C26 B1 122.2(2)
C26 C27 C28 122.9(2)
C29 C28 C27 119.8(3)
C28 C29 C30 119.5(2)
C29 C30 C31 119.8(3)
C30 C31 C26 122.9(2)
N4 C33 C32 177.4(6)

loop_
_geom_bond_atom_site_label_1
_geom_bond_atom_site_label_2
_geom_bond_distance
N1 C1 1.478(3)
N1 C2 1.480(3)
N1 C3 1.497(3)
N1 C4 1.503(3)
N2 C5 1.328(3)
N2 N3 1.372(3)
N3 C6 1.340(3)
N4 C33 1.117(6)
O1 C5 1.218(3)
O2 C6 1.212(3)
B1 C20 1.642(3)
B1 C14 1.646(3)
B1 C8 1.648(3)
B1 C26 1.648(3)
C4 C5 1.520(3)
C6 C7 1.494(4)
C8 C9 1.382(4)
C8 C13 1.396(4)
C9 C10 1.403(4)
C10 C11 1.366(6)
C11 C12 1.374(6)
C12 C13 1.383(4)
C14 C15 1.387(3)
C14 C19 1.396(3)
C15 C16 1.399(4)
C16 C17 1.364(5)
C17 C18 1.364(4)
C18 C19 1.388(3)
C20 C25 1.389(3)
C20 C21 1.399(3)
C21 C22 1.394(4)
C22 C23 1.367(5)
C23 C24 1.369(4)
C24 C25 1.390(3)
C26 C27 1.385(3)
C26 C31 1.394(3)
C27 C28 1.393(3)
C28 C29 1.367(4)
C29 C30 1.370(4)
C30 C31 1.387(3)
C32 C33 1.442(7)

loop_
_cod_related_entry_id
_cod_related_entry_code
_cod_related_entry_database
1 30651542 ChemSpider
